data_7047160
loop_
_publ_author_name
'Tong, Bihai'
'Wang, Han'
'Chen, Man'
'Zhou, Shixiong'
'Hu, Yuanyuan'
'Zhang, Qianfeng'
'He, Gufeng'
'Fu, Lianshe'
'Shi, Huatian'
'Jin, Long'
'Zhou, Huidong'

_publ_section_title
;
 High efficiency green OLEDs based on homoleptic iridium complexes with
 steric phenylpyridazine ligands.
;
_journal_issue 35
_journal_name_full 'Dalton transactions (Cambridge, England : 2003)'
_journal_page_first 12243
_journal_page_last 12252
_journal_paper_doi 10.1039/c8dt02781a
_journal_volume 47
_journal_year 2018
_chemical_formula_sum 'C109 H56 Cl2 F36 Ir2 N12'
_chemical_formula_weight 2672.990
_space_group_IT_number 61
_space_group_name_Hall '-P 2ac 2ab'
_space_group_name_H-M_alt 'P b c a'
_symmetry_Int_Tables_number 61
_symmetry_space_group_name_Hall '-P 2ac 2ab'
_symmetry_space_group_name_H-M 'P b c a'
_audit_creation_date 16-12-28
_audit_creation_method 'Created with Diamond (www.crystalimpact.com)'
_audit_update_record
;
2017-12-20 deposited with the CCDC.
2018-07-20 downloaded from the CCDC.
;
_cell_angle_alpha 90.000
_cell_angle_beta 90.000
_cell_angle_gamma 90.000
_cell_formula_units_Z 4
_cell_length_a 23.6369(11)
_cell_length_b 18.4262(9)
_cell_length_c 24.0732(12)
_cell_volume 10484.8(9)
_refine_ls_R_factor_all 0.068
_cod_data_source_file c8dt02781a2.cif
_cod_data_source_block test_0m
_cod_depositor_comments 'Adding full bibliography for 7047159--7047161.cif.'
_cod_original_sg_symbol_Hall -P_2ac_2ab
_cod_database_code 7047160

loop_
_symmetry_equiv_pos_site_id
_symmetry_equiv_pos_as_xyz
1 'x, y, z'
2 '0.500-x, -y, 0.500+z'
3 '0.500+x, 0.500-y, -z'
4 '-x, 0.500+y, 0.500-z'
5 '-x, -y, -z'
6 '0.500+x, y, 0.500-z'
7 '0.500-x, 0.500+y, z'
8 'x, 0.500-y, 0.500+z'

loop_
_atom_site_aniso_label
_atom_site_aniso_U_11
_atom_site_aniso_U_22
_atom_site_aniso_U_33
_atom_site_aniso_U_12
_atom_site_aniso_U_13
_atom_site_aniso_U_23
Ir1 0.0345(1) 0.03298(10) 0.03292(10) 0.00044(7) 0.00163(7) 0.00122(7)
F1 0.123(4) 0.143(4) 0.077(3) -0.065(3) -0.040(3) 0.007(3)
F2 0.077(3) 0.168(4) 0.103(3) -0.061(3) 0.016(2) -0.025(3)
F3 0.103(3) 0.085(3) 0.160(4) -0.038(3) -0.042(3) -0.012(3)
F4 0.132(19) 0.118(10) 0.19(2) -0.061(8) -0.094(15) 0.062(12)
F4A 0.113(9) 0.157(11) 0.203(10) -0.075(7) -0.055(6) 0.090(8)
F5 0.137(13) 0.194(16) 0.29(2) -0.066(11) -0.022(13) 0.022(15)
F5A 0.182(10) 0.177(10) 0.314(15) -0.079(7) -0.018(10) -0.020(9)
F6 0.17(2) 0.141(15) 0.201(14) -0.043(14) -0.120(13) 0.050(11)
F6A 0.079(5) 0.185(12) 0.201(12) -0.062(6) -0.065(6) 0.072(9)
F7 0.179(5) 0.048(2) 0.234(7) -0.007(3) -0.063(5) 0.019(3)
F8 0.299(9) 0.092(4) 0.176(6) 0.082(4) -0.134(6) 0.000(4)
F9 0.210(7) 0.117(5) 0.397(12) 0.109(5) 0.155(8) 0.139(6)
F10 0.141(7) 0.086(6) 0.145(10) 0.022(5) 0.035(6) 0.003(6)
F10A 0.214(13) 0.108(11) 0.152(11) 0.018(9) -0.063(10) 0.001(9)
F11 0.227(15) 0.090(9) 0.128(8) 0.001(8) 0.013(8) -0.011(7)
F11A 0.127(10) 0.091(10) 0.109(7) 0.029(7) 0.024(6) 0.026(6)
F12 0.173(11) 0.146(11) 0.116(7) 0.046(8) 0.036(7) 0.079(7)
F12A 0.176(9) 0.055(5) 0.144(10) -0.003(5) 0.042(8) -0.008(5)
F13 0.101(3) 0.147(4) 0.124(4) -0.045(3) -0.066(3) 0.033(3)
F14 0.063(3) 0.222(6) 0.152(5) -0.051(3) -0.006(3) -0.041(4)
F15 0.119(4) 0.067(3) 0.281(7) -0.045(3) -0.107(4) 0.037(4)
F16 0.159(10) 0.088(6) 0.179(10) -0.026(6) 0.017(8) -0.057(7)
F16A 0.135(9) 0.103(9) 0.132(12) -0.006(7) -0.011(8) 0.027(8)
F17 0.080(5) 0.155(9) 0.159(11) -0.015(5) -0.006(5) 0.045(8)
F17A 0.136(11) 0.097(10) 0.090(7) -0.049(8) -0.023(6) -0.016(6)
F18 0.130(8) 0.086(6) 0.104(5) -0.043(5) -0.014(5) 0.014(4)
F18A 0.114(9) 0.112(10) 0.143(11) -0.041(7) 0.034(8) -0.046(9)
N1 0.038(2) 0.034(2) 0.0355(19) -0.0005(16) 0.0041(16) 0.0021(16)
N2 0.037(2) 0.032(2) 0.043(2) 0.0044(16) -0.0018(16) 0.0031(16)
N3 0.034(2) 0.040(2) 0.037(2) 0.0006(16) 0.0021(16) -0.0003(16)
N4 0.044(2) 0.046(2) 0.038(2) -0.0015(18) 0.0040(17) -0.0006(18)
N5 0.037(2) 0.037(2) 0.035(2) 0.0012(16) -0.0004(16) 0.0020(16)
N6 0.044(2) 0.045(2) 0.033(2) 0.0018(17) 0.0043(17) -0.0027(17)
C1 0.039(3) 0.041(3) 0.059(3) 0.004(2) 0.005(2) 0.007(2)
C2 0.050(3) 0.036(3) 0.079(4) -0.001(2) -0.004(3) 0.005(3)
C3 0.051(3) 0.034(3) 0.071(4) -0.008(2) -0.004(3) -0.005(2)
C4 0.039(3) 0.035(2) 0.047(3) -0.0032(19) 0.007(2) -0.003(2)
C5 0.034(2) 0.042(3) 0.045(3) -0.005(2) 0.003(2) 0.000(2)
C6 0.039(3) 0.052(3) 0.033(2) -0.005(2) 0.0042(19) -0.002(2)
C7 0.056(3) 0.055(3) 0.056(3) -0.001(3) -0.008(3) 0.001(3)
C8 0.044(3) 0.085(4) 0.056(3) -0.003(3) -0.011(2) 0.002(3)
C9 0.047(3) 0.071(4) 0.048(3) -0.013(3) -0.005(2) 0.000(3)
C10 0.055(4) 0.089(5) 0.066(4) -0.026(3) -0.015(3) 0.007(4)
C11 0.055(3) 0.051(3) 0.048(3) -0.010(3) 0.004(2) 0.000(2)
C12 0.039(3) 0.043(3) 0.052(3) 0.007(2) 0.001(2) 0.008(2)
C13 0.050(3) 0.062(4) 0.072(4) -0.002(3) -0.007(3) 0.023(3)
C14 0.052(3) 0.078(4) 0.083(4) -0.005(3) -0.021(3) 0.027(3)
C15 0.106(6) 0.140(8) 0.179(9) -0.049(5) -0.069(6) 0.065(6)
C16 0.052(3) 0.085(5) 0.073(4) 0.016(3) -0.010(3) 0.014(3)
C17 0.078(4) 0.068(4) 0.079(5) 0.017(4) -0.013(4) 0.026(3)
C18 0.063(4) 0.051(3) 0.078(4) 0.004(3) -0.008(3) 0.019(3)
C19 0.044(3) 0.059(3) 0.042(3) -0.005(2) 0.010(2) -0.005(2)
C20 0.059(3) 0.066(4) 0.060(4) 0.009(3) 0.024(3) -0.009(3)
C21 0.049(3) 0.046(3) 0.076(4) 0.008(2) 0.015(3) -0.004(3)
C22 0.036(2) 0.036(2) 0.054(3) -0.003(2) 0.007(2) -0.007(2)
C23 0.039(3) 0.039(3) 0.055(3) 0.002(2) -0.006(2) 0.001(2)
C24 0.046(3) 0.037(3) 0.047(3) -0.002(2) -0.006(2) 0.004(2)
C25 0.060(3) 0.052(3) 0.056(3) 0.005(3) 0.002(3) 0.013(3)
C26 0.074(4) 0.059(4) 0.074(4) 0.004(3) -0.005(3) 0.024(3)
C27 0.056(3) 0.042(3) 0.081(4) 0.003(3) -0.010(3) 0.010(3)
C28 0.077(5) 0.057(4) 0.132(7) 0.014(4) -0.017(5) 0.028(4)
C29 0.049(3) 0.046(3) 0.075(4) 0.005(2) -0.004(3) -0.001(3)
C30 0.074(4) 0.062(4) 0.047(3) -0.003(3) 0.018(3) -0.002(3)
C31 0.082(4) 0.062(4) 0.041(3) -0.003(3) 0.014(3) 0.002(3)
C32 0.115(6) 0.062(4) 0.052(4) -0.001(4) 0.016(4) 0.010(3)
C33 0.148(6) 0.070(4) 0.083(4) 0.008(4) 0.011(4) 0.018(3)
C34 0.194(11) 0.105(7) 0.064(5) 0.000(7) 0.052(6) 0.027(5)
C35 0.204(11) 0.141(9) 0.089(6) 0.048(8) 0.089(7) 0.040(6)
C36 0.126(7) 0.106(6) 0.075(5) 0.021(5) 0.056(5) 0.025(4)
C37 0.050(3) 0.047(3) 0.040(3) 0.005(2) 0.005(2) -0.002(2)
C38 0.057(3) 0.060(3) 0.048(3) -0.006(3) 0.017(3) -0.002(3)
C39 0.048(3) 0.052(3) 0.060(3) -0.009(2) 0.014(3) 0.000(3)
C40 0.038(3) 0.034(2) 0.046(3) 0.003(2) 0.003(2) 0.007(2)
C41 0.037(2) 0.035(2) 0.048(3) -0.0013(19) -0.002(2) 0.004(2)
C42 0.041(2) 0.027(2) 0.039(3) 0.0022(18) -0.001(2) 0.0028(18)
C43 0.051(3) 0.040(3) 0.043(3) 0.003(2) -0.002(2) 0.000(2)
C44 0.063(3) 0.044(3) 0.051(3) 0.000(3) -0.017(3) -0.003(2)
C45 0.045(3) 0.042(3) 0.071(4) -0.001(2) -0.014(3) 0.004(3)
C46 0.063(4) 0.074(4) 0.085(5) -0.018(3) -0.021(4) 0.008(4)
C47 0.042(3) 0.041(3) 0.056(3) -0.002(2) -0.003(2) 0.007(2)
C48 0.057(3) 0.058(3) 0.043(3) 0.002(3) 0.007(2) -0.009(2)
C49 0.059(3) 0.054(3) 0.048(3) 0.001(3) 0.004(3) -0.009(2)
C50 0.061(4) 0.063(4) 0.062(4) -0.002(3) 0.002(3) -0.018(3)
C51 0.093(4) 0.070(4) 0.082(4) -0.011(3) -0.009(3) -0.019(3)
C52 0.086(5) 0.087(5) 0.080(5) -0.010(4) 0.015(4) -0.046(4)
C53 0.124(7) 0.127(7) 0.068(5) -0.034(5) 0.037(4) -0.048(5)
C54 0.108(6) 0.098(6) 0.056(4) -0.031(4) 0.034(4) -0.024(3)
Cl1 0.193(8) 0.363(12) 0.331(10) -0.015(8) -0.042(7) 0.056(9)
Cl2 0.370(14) 0.441(14) 0.396(13) -0.195(12) -0.081(10) -0.006(11)
C55 0.338(18) 0.344(16) 0.341(16) -0.010(9) -0.007(9) 0.000(9)

loop_
_atom_site_label
_atom_site_type_symbol
_atom_site_fract_x
_atom_site_fract_y
_atom_site_fract_z
_atom_site_occupancy
_atom_site_symmetry_multiplicity
_atom_site_Wyckoff_symbol
_atom_site_calc_flag
_atom_site_thermal_displace_type
_atom_site_U_iso_or_equiv
Ir1 Ir 0.7120 0.3454(0) 0.6195(0) 1.000 8 c d Uani 0.03347(7)
F1 F 0.5100(2) 0.1345(3) 0.4773(2) 1.000 8 c d Uani 0.1143(16)
F2 F 0.4787(2) 0.1238(3) 0.5591(2) 1.000 8 c d Uani 0.1161(16)
F3 F 0.5434(2) 0.0550(2) 0.5301(2) 1.000 8 c d Uani 0.1160(16)
F4 F 0.9510(13) 0.3346(14) 0.7576(13) 0.329(15) 8 c d Uani 0.147(9)
F4A F 0.9735(5) 0.3103(8) 0.7290(6) 0.671(15) 8 c d Uani 0.158(6)
F5 F 1.0143(10) 0.2334(14) 0.7396(15) 0.329(15) 8 c d Uani 0.208(9)
F5A F 0.9413(7) 0.3372(8) 0.8108(9) 0.671(15) 8 c d Uani 0.224(7)
F6 F 0.9908(14) 0.2889(16) 0.8230(12) 0.329(15) 8 c d Uani 0.172(10)
F6A F 1.0149(4) 0.2660(8) 0.7941(6) 0.671(15) 8 c d Uani 0.155(6)
F7 F 0.6414(3) 0.7031(2) 0.5768(3) 1.000 8 c d Uani 0.153(2)
F8 F 0.5908(4) 0.6651(3) 0.5174(3) 1.000 8 c d Uani 0.189(4)
F9 F 0.5640(3) 0.6674(3) 0.5979(4) 1.000 8 c d Uani 0.241(5)
F10 F 0.7522(5) 0.1303(6) 0.8523(6) 0.523(13) 8 c d Uani 0.124(4)
F10A F 0.7317(9) 0.1072(9) 0.8914(8) 0.477(13) 8 c d Uani 0.158(6)
F11 F 0.6980(9) 0.0676(9) 0.8127(7) 0.523(13) 8 c d Uani 0.148(6)
F11A F 0.7178(7) 0.0925(9) 0.8030(6) 0.477(13) 8 c d Uani 0.109(4)
F12 F 0.6953(6) 0.0688(9) 0.9014(6) 0.523(13) 8 c d Uani 0.145(6)
F12A F 0.6646(6) 0.0427(5) 0.8562(7) 0.477(13) 8 c d Uani 0.125(5)
F13 F 0.9599(2) 0.4899(3) 0.7387(2) 1.000 8 c d Uani 0.1238(18)
F14 F 0.9830(2) 0.4870(3) 0.6562(2) 1.000 8 c d Uani 0.146(2)
F15 F 0.9361(2) 0.5746(2) 0.6858(3) 1.000 8 c d Uani 0.156(3)
F16 F 0.6862(6) -0.0030(6) 0.3972(7) 0.590(14) 8 c d Uani 0.142(5)
F16A F 0.7071(7) 0.0071(9) 0.4462(8) 0.410(14) 8 c d Uani 0.123(5)
F17 F 0.6272(4) 0.0797(7) 0.4169(6) 0.590(14) 8 c d Uani 0.131(4)
F17A F 0.6552(8) 0.0333(9) 0.3792(5) 0.410(14) 8 c d Uani 0.108(5)
F18 F 0.6824(5) 0.0416(6) 0.4762(4) 0.590(14) 8 c d Uani 0.107(4)
F18A F 0.6400(7) 0.0855(9) 0.4552(8) 0.410(14) 8 c d Uani 0.123(6)
N1 N 0.7357(2) 0.2413(2) 0.6477(2) 1.000 8 c d Uani 0.0358(8)
N2 N 0.7793(1) 0.2328(2) 0.6825(2) 1.000 8 c d Uani 0.0376(8)
N3 N 0.6612(2) 0.3661(2) 0.6845(2) 1.000 8 c d Uani 0.0371(8)
N4 N 0.6577(2) 0.3190(2) 0.7266(2) 1.000 8 c d Uani 0.0426(9)
N5 N 0.7660(2) 0.3339(2) 0.5543(2) 1.000 8 c d Uani 0.0366(8)
N6 N 0.7527(2) 0.2899(2) 0.5122(2) 1.000 8 c d Uani 0.0407(9)
C1 C 0.7926(2) 0.1669(3) 0.7000(2) 1.000 8 c d Uani 0.0461(12)
C2 C 0.7628(2) 0.1052(3) 0.6819(2) 1.000 8 c d Uani 0.0552(14)
H2 H 0.7730 0.0590 0.6938 1.000 8 c calc Uiso 0.06600
C3 C 0.7186(2) 0.1150(3) 0.6466(2) 1.000 8 c d Uani 0.0520(13)
H3 H 0.6982 0.0753 0.6337 1.000 8 c calc Uiso 0.06200
C4 C 0.7042(2) 0.1848(3) 0.6299(2) 1.000 8 c d Uani 0.0401(11)
C5 C 0.6555(2) 0.2051(3) 0.5959(2) 1.000 8 c d Uani 0.0406(10)
C6 C 0.6481(2) 0.2802(3) 0.5867(2) 1.000 8 c d Uani 0.0413(11)
C7 C 0.5987(2) 0.3013(3) 0.5593(2) 1.000 8 c d Uani 0.0556(13)
H7 H 0.5921 0.3503 0.5526 1.000 8 c calc Uiso 0.06700
C8 C 0.5589(2) 0.2499(3) 0.5418(2) 1.000 8 c d Uani 0.0614(15)
H8 H 0.5257 0.2654 0.5248 1.000 8 c calc Uiso 0.07400
C9 C 0.5683(2) 0.1764(3) 0.5494(2) 1.000 8 c d Uani 0.0556(13)
C10 C 0.5257(3) 0.1229(4) 0.5292(3) 1.000 8 c d Uani 0.0701(17)
C11 C 0.6163(2) 0.1543(3) 0.5769(2) 1.000 8 c d Uani 0.0512(12)
H11 H 0.6227 0.1051 0.5828 1.000 8 c calc Uiso 0.06100
C12 C 0.8413(2) 0.1634(3) 0.7381(2) 1.000 8 c d Uani 0.0450(11)
C13 C 0.8795(2) 0.2191(3) 0.7406(2) 1.000 8 c d Uani 0.0613(15)
H13 H 0.8745 0.2591 0.7176 1.000 8 c calc Uiso 0.07400
C14 C 0.9253(2) 0.2180(3) 0.7760(3) 1.000 8 c d Uani 0.0714(18)
C15 C 0.9659(5) 0.2786(7) 0.7775(6) 1.000 8 c d Uani 0.142(4)
C16 C 0.9338(3) 0.1585(3) 0.8102(3) 1.000 8 c d Uani 0.0701(17)
H16 H 0.9650 0.1565 0.8336 1.000 8 c calc Uiso 0.08400
C17 C 0.8957(3) 0.1029(4) 0.8090(3) 1.000 8 c d Uani 0.0749(18)
H17 H 0.9010 0.0630 0.8321 1.000 8 c calc Uiso 0.09000
C18 C 0.8500(2) 0.1047(3) 0.7743(2) 1.000 8 c d Uani 0.0642(16)
H18 H 0.8242 0.0666 0.7747 1.000 8 c calc Uiso 0.07700
C19 C 0.6228(2) 0.3332(3) 0.7681(2) 1.000 8 c d Uani 0.0486(12)
C20 C 0.5896(2) 0.3957(3) 0.7689(2) 1.000 8 c d Uani 0.0614(15)
H20 H 0.5656 0.4052 0.7986 1.000 8 c calc Uiso 0.07400
C21 C 0.5929(2) 0.4423(3) 0.7255(2) 1.000 8 c d Uani 0.0570(14)
H21 H 0.5706 0.4839 0.7247 1.000 8 c calc Uiso 0.06800
C22 C 0.6300(2) 0.4277(2) 0.6819(2) 1.000 8 c d Uani 0.0419(11)
C23 C 0.6409(2) 0.4712(3) 0.6336(2) 1.000 8 c d Uani 0.0443(11)
C24 C 0.6800(2) 0.4416(2) 0.5955(2) 1.000 8 c d Uani 0.0433(11)
C25 C 0.6914(2) 0.4820(3) 0.5479(2) 1.000 8 c d Uani 0.0562(13)
H25 H 0.7162 0.4632 0.5215 1.000 8 c calc Uiso 0.06700
C26 C 0.6671(3) 0.5488(3) 0.5386(3) 1.000 8 c d Uani 0.0689(17)
H26 H 0.6758 0.5746 0.5066 1.000 8 c calc Uiso 0.08300
C27 C 0.6292(2) 0.5780(3) 0.5775(3) 1.000 8 c d Uani 0.0596(15)
C28 C 0.6056(3) 0.6514(4) 0.5683(4) 1.000 8 c d Uani 0.089(2)
C29 C 0.6153(2) 0.5388(3) 0.6238(2) 1.000 8 c d Uani 0.0565(14)
H29 H 0.5888 0.5569 0.6488 1.000 8 c calc Uiso 0.06800
C30 C 0.6206(2) 0.2783(3) 0.8130(2) 1.000 8 c d Uani 0.0608(15)
C31 C 0.6569(3) 0.2201(3) 0.8137(2) 1.000 8 c d Uani 0.0620(15)
H31 H 0.6830 0.2151 0.7850 1.000 8 c calc Uiso 0.07400
C32 C 0.6558(3) 0.1687(3) 0.8557(3) 1.000 8 c d Uani 0.0765(19)
C33 C 0.6946(5) 0.1055(5) 0.8558(4) 1.000 8 c d Uani 0.101(2)
C34 C 0.6172(5) 0.1770(5) 0.8977(3) 1.000 8 c d Uani 0.121(3)
H34 H 0.6159 0.1433 0.9265 1.000 8 c calc Uiso 0.14500
C35 C 0.5814(5) 0.2335(6) 0.8977(4) 1.000 8 c d Uani 0.145(4)
H35 H 0.5561 0.2390 0.9270 1.000 8 c calc Uiso 0.17400
C36 C 0.5813(3) 0.2834(4) 0.8553(3) 1.000 8 c d Uani 0.102(3)
H36 H 0.5547 0.3207 0.8551 1.000 8 c calc Uiso 0.12300
C37 C 0.7895(2) 0.2818(3) 0.4703(2) 1.000 8 c d Uani 0.0457(11)
C38 C 0.8394(2) 0.3219(3) 0.4679(2) 1.000 8 c d Uani 0.0552(13)
H38 H 0.8627 0.3193 0.4369 1.000 8 c calc Uiso 0.06600
C39 C 0.8535(2) 0.3645(3) 0.5113(2) 1.000 8 c d Uani 0.0535(13)
H39 H 0.8871 0.3907 0.5111 1.000 8 c calc Uiso 0.06400
C40 C 0.8162(2) 0.3688(2) 0.5570(2) 1.000 8 c d Uani 0.0395(10)
C41 C 0.8267(2) 0.4046(2) 0.6093(2) 1.000 8 c d Uani 0.0404(11)
C42 C 0.7831(2) 0.3982(2) 0.6493(2) 1.000 8 c d Uani 0.0357(10)
C43 C 0.7940(2) 0.4275(3) 0.7017(2) 1.000 8 c d Uani 0.0444(11)
H43 H 0.7662 0.4247 0.7289 1.000 8 c calc Uiso 0.05300
C44 C 0.8448(2) 0.4604(3) 0.7144(2) 1.000 8 c d Uani 0.0526(13)
H44 H 0.8509 0.4786 0.7499 1.000 8 c calc Uiso 0.06300
C45 C 0.8868(2) 0.4666(3) 0.6744(2) 1.000 8 c d Uani 0.0525(13)
C46 C 0.9401(3) 0.5048(4) 0.6886(3) 1.000 8 c d Uani 0.0742(18)
C47 C 0.8781(2) 0.4387(3) 0.6219(2) 1.000 8 c d Uani 0.0464(12)
H47 H 0.9062 0.4426 0.5951 1.000 8 c calc Uiso 0.05600
C48 C 0.7728(2) 0.2257(3) 0.4292(2) 1.000 8 c d Uani 0.0528(13)
C49 C 0.7337(2) 0.1731(3) 0.4432(2) 1.000 8 c d Uani 0.0540(13)
H49 H 0.7154 0.1752 0.4774 1.000 8 c calc Uiso 0.06500
C50 C 0.7217(2) 0.1175(3) 0.4065(3) 1.000 8 c d Uani 0.0618(15)
C51 C 0.6806(4) 0.0606(4) 0.4229(3) 1.000 8 c d Uani 0.0817(18)
C52 C 0.7466(3) 0.1155(4) 0.3557(3) 1.000 8 c d Uani 0.084(2)
H52 H 0.7388 0.0774 0.3316 1.000 8 c calc Uiso 0.10100
C53 C 0.7827(3) 0.1687(5) 0.3399(3) 1.000 8 c d Uani 0.107(3)
H53 H 0.7973 0.1690 0.3040 1.000 8 c calc Uiso 0.12800
C54 C 0.7977(3) 0.2224(5) 0.3771(2) 1.000 8 c d Uani 0.087(2)
H54 H 0.8248 0.2567 0.3671 1.000 8 c calc Uiso 0.10500
Cl1 Cl 0.4638(4) 0.5035(8) 0.6294(4) 0.500 8 c d Uani 0.296(5)
Cl2 Cl 0.4846(7) 0.4868(11) 0.5277(5) 0.500 8 c d Uani 0.402(8)
C55 C 0.4616(19) 0.4359(10) 0.5827(8) 0.500 8 c d Uani 0.341(15)
H55A H 0.4237 0.4171 0.5773 0.500 8 c calc Uiso 0.40900
H55B H 0.4874 0.3966 0.5918 0.500 8 c calc Uiso 0.40900

loop_
_atom_type_symbol
_atom_type_radius_bond
Ir 1.200
F 1.200
N 1.200
C 1.200
H 1.200
Cl 1.200

loop_
_geom_angle_atom_site_label_1
_geom_angle_atom_site_label_2
_geom_angle_atom_site_label_3
_geom_angle
_geom_angle_publ_flag
N3 Ir1 N1 94.61(14) no
N3 Ir1 N5 174.83(14) no
N3 Ir1 C6 88.36(16) no
N3 Ir1 C24 80.33(18) no
N3 Ir1 C42 97.25(16) no
N5 Ir1 N1 89.20(14) no
N5 Ir1 C6 95.86(16) no
N5 Ir1 C42 78.87(16) no
C6 Ir1 N1 77.88(16) no
C24 Ir1 N1 173.17(17) no
C24 Ir1 N5 96.14(18) no
C24 Ir1 C6 97.29(18) no
C24 Ir1 C42 89.47(17) no
C42 Ir1 N1 95.75(15) no
C42 Ir1 C6 171.88(17) no
N2 N1 Ir1 120.8(3) no
N2 N1 C4 122.3(4) no
C4 N1 Ir1 116.9(3) no
C1 N2 N1 119.4(4) no
N4 N3 Ir1 120.3(3) no
N4 N3 C22 123.1(4) no
C22 N3 Ir1 116.6(3) no
C19 N4 N3 118.8(4) no
N6 N5 Ir1 120.1(3) no
N6 N5 C40 122.2(4) no
C40 N5 Ir1 117.6(3) no
N5 N6 C37 119.1(4) no
N2 C1 C2 121.6(5) no
N2 C1 C12 115.1(4) no
C2 C1 C12 123.3(4) no
C1 C2 H2 120.90 no
C3 C2 C1 118.1(5) no
C3 C2 H2 120.90 no
C2 C3 H3 120.20 no
C2 C3 C4 119.6(5) no
C4 C3 H3 120.20 no
N1 C4 C3 119.1(4) no
N1 C4 C5 114.5(4) no
C3 C4 C5 126.3(4) no
C6 C5 C4 115.9(4) no
C11 C5 C4 122.3(4) no
C11 C5 C6 121.6(4) no
C5 C6 Ir1 114.6(3) no
C7 C6 Ir1 128.6(4) no
C7 C6 C5 116.8(4) no
C6 C7 H7 119.50 no
C6 C7 C8 121.0(5) no
C8 C7 H7 119.50 no
C7 C8 H8 119.50 no
C9 C8 C7 121.0(5) no
C9 C8 H8 119.50 no
C8 C9 C10 119.7(5) no
C11 C9 C8 119.0(5) no
C11 C9 C10 121.3(6) no
F1 C10 F2 106.0(5) no
F1 C10 C9 113.1(5) no
F2 C10 C9 112.4(6) no
F3 C10 F1 105.0(6) no
F3 C10 F2 105.6(6) no
F3 C10 C9 114.1(5) no
C5 C11 H11 119.70 no
C9 C11 C5 120.5(5) no
C9 C11 H11 119.70 no
C13 C12 C1 120.8(4) no
C13 C12 C18 116.9(5) no
C18 C12 C1 122.3(5) no
C12 C13 H13 118.80 no
C12 C13 C14 122.3(5) no
C14 C13 H13 118.80 no
C13 C14 C15 121.0(6) no
C13 C14 C16 119.6(6) no
C16 C14 C15 119.4(6) no
F4 C15 F5 114.(2) no
F4 C15 F6 111.(2) no
F4 C15 C14 117.1(15) no
F4A C15 F5A 102.1(14) no
F4A C15 C14 113.8(12) no
F5A C15 C14 108.3(11) no
F6 C15 F5 103.(2) no
F6 C15 C14 116.2(17) no
F6A C15 F4A 103.8(13) no
F6A C15 F5A 109.4(14) no
F6A C15 C14 118.2(11) no
C14 C15 F5 93.2(12) no
C14 C16 H16 120.50 no
C17 C16 C14 119.1(6) no
C17 C16 H16 120.50 no
C16 C17 H17 119.40 no
C16 C17 C18 121.1(6) no
C18 C17 H17 119.40 no
C12 C18 H18 119.50 no
C17 C18 C12 121.0(6) no
C17 C18 H18 119.50 no
N4 C19 C20 121.8(5) no
N4 C19 C30 115.9(5) no
C20 C19 C30 122.3(5) no
C19 C20 H20 120.70 no
C21 C20 C19 118.7(5) no
C21 C20 H20 120.70 no
C20 C21 H21 120.20 no
C20 C21 C22 119.6(5) no
C22 C21 H21 120.20 no
N3 C22 C21 118.0(5) no
N3 C22 C23 114.0(4) no
C21 C22 C23 128.0(5) no
C24 C23 C22 115.4(4) no
C29 C23 C22 123.6(5) no
C29 C23 C24 121.0(5) no
C23 C24 Ir1 113.5(3) no
C25 C24 Ir1 129.3(4) no
C25 C24 C23 117.1(5) no
C24 C25 H25 119.00 no
C26 C25 C24 121.9(5) no
C26 C25 H25 119.00 no
C25 C26 H26 119.90 no
C25 C26 C27 120.1(5) no
C27 C26 H26 119.90 no
C26 C27 C28 119.4(6) no
C29 C27 C26 119.6(5) no
C29 C27 C28 121.0(6) no
F7 C28 F8 100.6(7) no
F7 C28 C27 113.7(6) no
F8 C28 C27 114.9(7) no
F9 C28 F7 104.7(9) no
F9 C28 F8 106.3(8) no
F9 C28 C27 115.2(7) no
C23 C29 H29 120.00 no
C27 C29 C23 120.1(5) no
C27 C29 H29 120.00 no
C31 C30 C19 121.3(5) no
C31 C30 C36 117.8(6) no
C36 C30 C19 120.9(6) no
C30 C31 H31 119.00 no
C30 C31 C32 122.0(6) no
C32 C31 H31 119.00 no
C31 C32 C33 121.8(6) no
C34 C32 C31 118.3(7) no
C34 C32 C33 119.9(7) no
F10 C33 C32 109.7(8) no
F10A C33 F11A 111.1(16) no
F10A C33 F12A 112.9(12) no
F10A C33 C32 115.0(11) no
F11 C33 F10 93.9(12) no
F11 C33 F12 114.3(13) no
F11 C33 C32 118.4(12) no
F11A C33 C32 111.9(9) no
F12 C33 F10 101.7(12) no
F12 C33 C32 114.9(9) no
F12A C33 F11A 93.7(11) no
F12A C33 C32 110.3(10) no
C32 C34 H34 119.80 no
C35 C34 C32 120.4(7) no
C35 C34 H34 119.80 no
C34 C35 H35 119.30 no
C34 C35 C36 121.4(7) no
C36 C35 H35 119.30 no
C30 C36 H36 120.00 no
C35 C36 C30 120.0(8) no
C35 C36 H36 120.00 no
N6 C37 C38 121.4(5) no
N6 C37 C48 114.0(4) no
C38 C37 C48 124.5(4) no
C37 C38 H38 120.50 no
C39 C38 C37 119.1(5) no
C39 C38 H38 120.50 no
C38 C39 H39 120.60 no
C38 C39 C40 118.8(5) no
C40 C39 H39 120.60 no
N5 C40 C39 118.9(4) no
N5 C40 C41 114.4(4) no
C39 C40 C41 126.7(4) no
C42 C41 C40 115.4(4) no
C47 C41 C40 123.0(4) no
C47 C41 C42 121.4(4) no
C41 C42 Ir1 113.3(3) no
C43 C42 Ir1 130.1(3) no
C43 C42 C41 116.6(4) no
C42 C43 H43 119.00 no
C44 C43 C42 122.0(5) no
C44 C43 H43 119.00 no
C43 C44 H44 119.80 no
C43 C44 C45 120.4(5) no
C45 C44 H44 119.80 no
C44 C45 C46 119.2(5) no
C47 C45 C44 119.9(5) no
C47 C45 C46 120.9(5) no
F13 C46 C45 114.3(6) no
F14 C46 F13 102.5(6) no
F14 C46 C45 113.5(6) no
F15 C46 F13 106.2(6) no
F15 C46 F14 105.9(6) no
F15 C46 C45 113.4(6) no
C41 C47 H47 120.20 no
C45 C47 C41 119.7(5) no
C45 C47 H47 120.20 no
C49 C48 C37 120.2(5) no
C49 C48 C54 118.3(5) no
C54 C48 C37 121.4(5) no
C48 C49 H49 119.90 no
C48 C49 C50 120.1(5) no
C50 C49 H49 119.90 no
C49 C50 C51 119.3(6) no
C52 C50 C49 120.3(6) no
C52 C50 C51 120.3(6) no
F16 C51 C50 115.6(8) no
F16A C51 F17A 106.0(12) no
F16A C51 F18A 111.2(13) no
F16A C51 C50 109.6(9) no
F17 C51 F16 106.3(10) no
F17 C51 F18 101.9(9) no
F17 C51 C50 114.3(8) no
F17A C51 F18A 105.9(12) no
F17A C51 C50 111.0(9) no
F18 C51 F16 102.3(10) no
F18 C51 C50 114.8(7) no
F18A C51 C50 112.8(9) no
C50 C52 H52 119.70 no
C53 C52 C50 120.5(6) no
C53 C52 H52 119.70 no
C52 C53 H53 120.00 no
C52 C53 C54 119.9(7) no
C54 C53 H53 120.00 no
C48 C54 H54 119.70 no
C53 C54 C48 120.5(7) no
C53 C54 H54 119.70 no
Cl1 C55 Cl2 95.9(7) no
Cl1 C55 H55A 112.60 no
Cl1 C55 H55B 112.60 no
Cl2 C55 H55A 112.60 no
Cl2 C55 H55B 112.60 no
H55A C55 H55B 110.10 no

loop_
_geom_bond_atom_site_label_1
_geom_bond_atom_site_label_2
_geom_bond_distance
_geom_bond_publ_flag
Ir1 N1 2.112(4) no
Ir1 N3 2.009(4) no
Ir1 N5 2.035(4) no
Ir1 C6 2.086(4) no
Ir1 C24 2.011(5) no
Ir1 C42 2.070(4) no
F1 C10 1.320(7) no
F2 C10 1.324(7) no
F3 C10 1.319(8) no
F4 C15 1.19(2) no
F4A C15 1.319(16) no
F5 C15 1.68(3) no
F5A C15 1.465(19) no
F6 C15 1.26(3) no
F6A C15 1.248(14) no
F7 C28 1.290(8) no
F8 C28 1.297(9) no
F9 C28 1.25(1) no
F10 C33 1.439(15) no
F10A C33 1.226(16) no
F11 C33 1.253(17) no
F11A C33 1.405(18) no
F12 C33 1.290(13) no
F12A C33 1.358(13) no
F13 C46 1.322(7) no
F14 C46 1.321(8) no
F15 C46 1.293(7) no
F16 C51 1.333(12) no
F16A C51 1.297(15) no
F17 C51 1.318(12) no
F17A C51 1.312(13) no
F18 C51 1.331(11) no
F18A C51 1.317(15) no
N1 N2 1.338(5) no
N1 C4 1.349(6) no
N2 C1 1.323(6) no
N3 N4 1.337(5) no
N3 C22 1.355(6) no
N4 C19 1.323(6) no
N5 N6 1.333(5) no
N5 C40 1.351(6) no
N6 C37 1.341(6) no
C1 C2 1.406(7) no
C1 C12 1.472(7) no
C2 H2 0.9300 no
C2 C3 1.358(7) no
C3 H3 0.9300 no
C3 C4 1.390(7) no
C4 C5 1.462(6) no
C5 C6 1.412(6) no
C5 C11 1.394(6) no
C6 C7 1.396(7) no
C7 H7 0.9300 no
C7 C8 1.399(7) no
C8 H8 0.9300 no
C8 C9 1.386(8) no
C9 C10 1.490(8) no
C9 C11 1.375(7) no
C11 H11 0.9300 no
C12 C13 1.369(7) no
C12 C18 1.405(7) no
C13 H13 0.9300 no
C13 C14 1.377(7) no
C14 C15 1.473(10) no
C14 C16 1.385(8) no
C16 H16 0.9300 no
C16 C17 1.364(8) no
C17 H17 0.9300 no
C17 C18 1.366(8) no
C18 H18 0.9300 no
C19 C20 1.393(7) no
C19 C30 1.483(7) no
C20 H20 0.9300 no
C20 C21 1.356(7) no
C21 H21 0.9300 no
C21 C22 1.393(7) no
C22 C23 1.435(7) no
C23 C24 1.411(7) no
C23 C29 1.406(7) no
C24 C25 1.394(7) no
C25 H25 0.9300 no
C25 C26 1.377(7) no
C26 H26 0.9300 no
C26 C27 1.403(8) no
C27 C28 1.481(8) no
C27 C29 1.368(7) no
C29 H29 0.9300 no
C30 C31 1.373(7) no
C30 C36 1.382(8) no
C31 H31 0.9300 no
C31 C32 1.386(8) no
C32 C33 1.481(11) no
C32 C34 1.372(10) no
C34 H34 0.9300 no
C34 C35 1.342(12) no
C35 H35 0.9300 no
C35 C36 1.373(11) no
C36 H36 0.9300 no
C37 C38 1.393(7) no
C37 C48 1.485(7) no
C38 H38 0.9300 no
C38 C39 1.348(7) no
C39 H39 0.9300 no
C39 C40 1.413(7) no
C40 C41 1.442(6) no
C41 C42 1.415(6) no
C41 C47 1.401(6) no
C42 C43 1.397(6) no
C43 H43 0.9300 no
C43 C44 1.380(6) no
C44 H44 0.9300 no
C44 C45 1.386(7) no
C45 C46 1.484(7) no
C45 C47 1.379(7) no
C47 H47 0.9300 no
C48 C49 1.381(7) no
C48 C54 1.387(7) no
C49 H49 0.9300 no
C49 C50 1.383(7) no
C50 C51 1.482(9) no
C50 C52 1.359(9) no
C52 H52 0.9300 no
C52 C53 1.353(10) no
C53 H53 0.9300 no
C53 C54 1.382(9) no
C54 H54 0.9300 no
Cl1 C55 1.678(10) no
Cl2 C55 1.712(10) no
C55 H55A 0.9700 no
C55 H55B 0.9700 no

loop_
_geom_torsion_atom_site_label_1
_geom_torsion_atom_site_label_2
_geom_torsion_atom_site_label_3
_geom_torsion_atom_site_label_4
_geom_torsion
_geom_torsion_publ_flag
Ir1 N1 N2 C1 179.1(3) no
Ir1 N1 C4 C3 179.1(3) no
Ir1 N1 C4 C5 -3.6(5) no
Ir1 N3 N4 C19 -178.2(3) no
Ir1 N3 C22 C21 177.8(3) no
Ir1 N3 C22 C23 -3.5(5) no
Ir1 N5 N6 C37 -178.4(3) no
Ir1 N5 C40 C39 -177.1(3) no
Ir1 N5 C40 C41 5.6(5) no
Ir1 C6 C7 C8 -177.4(4) no
Ir1 C24 C25 C26 -177.6(4) no
Ir1 C42 C43 C44 179.3(4) no
N1 N2 C1 C2 1.3(7) no
N1 N2 C1 C12 179.9(4) no
N1 C4 C5 C6 -0.3(6) no
N1 C4 C5 C11 -175.9(4) no
N2 N1 C4 C3 -2.4(6) no
N2 N1 C4 C5 174.9(4) no
N2 C1 C2 C3 -1.4(8) no
N2 C1 C12 C13 -19.7(7) no
N2 C1 C12 C18 158.5(5) no
N3 N4 C19 C20 0.2(7) no
N3 N4 C19 C30 179.4(4) no
N3 C22 C23 C24 2.9(6) no
N3 C22 C23 C29 -177.0(4) no
N4 N3 C22 C21 0.3(7) no
N4 N3 C22 C23 179.1(4) no
N4 C19 C20 C21 0.9(8) no
N4 C19 C30 C31 6.1(8) no
N4 C19 C30 C36 -172.9(6) no
N5 N6 C37 C38 -4.4(7) no
N5 N6 C37 C48 173.7(4) no
N5 C40 C41 C42 -0.4(6) no
N5 C40 C41 C47 174.8(4) no
N6 N5 C40 C39 6.6(6) no
N6 N5 C40 C41 -170.7(4) no
N6 C37 C38 C39 6.4(8) no
N6 C37 C48 C49 -19.3(7) no
N6 C37 C48 C54 163.8(6) no
C1 C2 C3 C4 -0.3(8) no
C1 C12 C13 C14 179.5(6) no
C1 C12 C18 C17 179.6(6) no
C2 C1 C12 C13 158.8(5) no
C2 C1 C12 C18 -22.9(8) no
C2 C3 C4 N1 2.2(8) no
C2 C3 C4 C5 -174.8(5) no
C3 C4 C5 C6 176.8(5) no
C3 C4 C5 C11 1.2(8) no
C4 N1 N2 C1 0.6(6) no
C4 C5 C6 Ir1 4.0(5) no
C4 C5 C6 C7 -173.5(4) no
C4 C5 C11 C9 173.9(5) no
C5 C6 C7 C8 -0.3(7) no
C6 C5 C11 C9 -1.4(8) no
C6 C7 C8 C9 -2.3(8) no
C7 C8 C9 C10 -178.6(5) no
C7 C8 C9 C11 3.0(9) no
C8 C9 C10 F1 49.1(9) no
C8 C9 C10 F2 -70.8(8) no
C8 C9 C10 F3 169.0(6) no
C8 C9 C11 C5 -1.2(8) no
C10 C9 C11 C5 -179.5(5) no
C11 C5 C6 Ir1 179.6(4) no
C11 C5 C6 C7 2.1(7) no
C11 C9 C10 F1 -132.5(6) no
C11 C9 C10 F2 107.5(7) no
C11 C9 C10 F3 -12.7(9) no
C12 C1 C2 C3 -179.9(5) no
C12 C13 C14 C15 179.7(10) no
C12 C13 C14 C16 0.7(10) no
C13 C12 C18 C17 -2.1(9) no
C13 C14 C15 F4 17.(3) no
C13 C14 C15 F4A -33.2(19) no
C13 C14 C15 F5 -101.9(14) no
C13 C14 C15 F5A 79.6(15) no
C13 C14 C15 F6 152.(2) no
C13 C14 C15 F6A -155.4(13) no
C13 C14 C16 C17 -1.6(10) no
C14 C16 C17 C18 0.7(10) no
C15 C14 C16 C17 179.4(10) no
C16 C14 C15 F4 -164.(2) no
C16 C14 C15 F4A 145.8(12) no
C16 C14 C15 F5 77.0(14) no
C16 C14 C15 F5A -101.4(13) no
C16 C14 C15 F6 -29.(3) no
C16 C14 C15 F6A 24.(2) no
C16 C17 C18 C12 1.2(10) no
C18 C12 C13 C14 1.1(9) no
C19 C20 C21 C22 -1.3(8) no
C19 C30 C31 C32 179.3(6) no
C19 C30 C36 C35 -177.5(8) no
C20 C19 C30 C31 -174.7(6) no
C20 C19 C30 C36 6.3(9) no
C20 C21 C22 N3 0.7(8) no
C20 C21 C22 C23 -177.8(5) no
C21 C22 C23 C24 -178.5(5) no
C21 C22 C23 C29 1.6(8) no
C22 N3 N4 C19 -0.8(6) no
C22 C23 C24 Ir1 -1.0(5) no
C22 C23 C24 C25 179.6(4) no
C22 C23 C29 C27 178.1(5) no
C23 C24 C25 C26 1.7(8) no
C24 C23 C29 C27 -1.8(8) no
C24 C25 C26 C27 -0.5(9) no
C25 C26 C27 C28 177.0(6) no
C25 C26 C27 C29 -1.9(9) no
C26 C27 C28 F7 -73.4(10) no
C26 C27 C28 F8 41.8(10) no
C26 C27 C28 F9 165.8(9) no
C26 C27 C29 C23 3.0(8) no
C28 C27 C29 C23 -175.8(6) no
C29 C23 C24 Ir1 178.9(4) no
C29 C23 C24 C25 -0.6(7) no
C29 C27 C28 F7 105.5(8) no
C29 C27 C28 F8 -139.3(8) no
C29 C27 C28 F9 -15.3(12) no
C30 C19 C20 C21 -178.3(5) no
C30 C31 C32 C33 179.2(7) no
C30 C31 C32 C34 -0.3(11) no
C31 C30 C36 C35 3.4(12) no
C31 C32 C33 F10 55.4(12) no
C31 C32 C33 F10A 109.5(16) no
C31 C32 C33 F11 -50.6(16) no
C31 C32 C33 F11A -18.5(15) no
C31 C32 C33 F12 169.3(13) no
C31 C32 C33 F12A -121.4(11) no
C31 C32 C34 C35 0.4(15) no
C32 C34 C35 C36 1.5(19) no
C33 C32 C34 C35 -179.1(11) no
C34 C32 C33 F10 -125.1(11) no
C34 C32 C33 F10A -71.1(18) no
C34 C32 C33 F11 128.9(14) no
C34 C32 C33 F11A 161.0(11) no
C34 C32 C33 F12 -11.2(18) no
C34 C32 C33 F12A 58.1(14) no
C34 C35 C36 C30 -3.5(17) no
C36 C30 C31 C32 -1.6(10) no
C37 C38 C39 C40 -1.9(8) no
C37 C48 C49 C50 -174.7(5) no
C37 C48 C54 C53 178.4(7) no
C38 C37 C48 C49 158.8(5) no
C38 C37 C48 C54 -18.2(9) no
C38 C39 C40 N5 -4.4(7) no
C38 C39 C40 C41 172.6(5) no
C39 C40 C41 C42 -177.4(5) no
C39 C40 C41 C47 -2.3(8) no
C40 N5 N6 C37 -2.2(6) no
C40 C41 C42 Ir1 -4.7(5) no
C40 C41 C42 C43 175.1(4) no
C40 C41 C47 C45 -174.6(4) no
C41 C42 C43 C44 -0.6(7) no
C42 C41 C47 C45 0.2(7) no
C42 C43 C44 C45 1.1(7) no
C43 C44 C45 C46 177.7(5) no
C43 C44 C45 C47 -1.0(8) no
C44 C45 C46 F13 41.3(8) no
C44 C45 C46 F14 158.4(6) no
C44 C45 C46 F15 -80.7(8) no
C44 C45 C47 C41 0.3(7) no
C46 C45 C47 C41 -178.4(5) no
C47 C41 C42 Ir1 -180.0(3) no
C47 C41 C42 C43 -0.1(6) no
C47 C45 C46 F13 -140.0(6) no
C47 C45 C46 F14 -22.9(8) no
C47 C45 C46 F15 98.0(8) no
C48 C37 C38 C39 -171.5(5) no
C48 C49 C50 C51 178.6(6) no
C48 C49 C50 C52 -2.5(9) no
C49 C48 C54 C53 1.3(11) no
C49 C50 C51 F16 -155.7(11) no
C49 C50 C51 F16A -91.7(13) no
C49 C50 C51 F17 80.4(12) no
C49 C50 C51 F17A 151.5(12) no
C49 C50 C51 F18 -36.9(12) no
C49 C50 C51 F18A 32.8(15) no
C49 C50 C52 C53 -1.2(11) no
C50 C52 C53 C54 4.9(13) no
C51 C50 C52 C53 177.7(8) no
C52 C50 C51 F16 25.4(14) no
C52 C50 C51 F16A 89.4(14) no
C52 C50 C51 F17 -98.5(12) no
C52 C50 C51 F17A -27.5(15) no
C52 C50 C51 F18 144.2(10) no
C52 C50 C51 F18A -146.1(13) no
C52 C53 C54 C48 -5.0(14) no
C54 C48 C49 C50 2.4(9) no
